data_7001709
loop_
_publ_author_name
'Qureshi, Naseem'
'Yufit, Dmitry S.'
'Howard, Judith A. K.'
'Steed, Jonathan W.'

_publ_section_title
;
 Ion-pair binding by mixed N,S-donor 2-ureidopyridine ligands
;
_journal_issue 29
_journal_name_full 'Dalton Transactions'
_journal_page_first 5708
_journal_paper_doi 10.1039/b905555j
_journal_year 2009
_chemical_formula_moiety 'C13 H13 N3 O S, Ag, CH3CO2'
_chemical_formula_sum 'C15 H16 Ag N3 O3 S'
_chemical_formula_weight 426.24
_chemical_name_systematic
;
?
;
_space_group_IT_number 14
_symmetry_cell_setting monoclinic
_symmetry_Int_Tables_number 14
_symmetry_space_group_name_Hall '-P 2ybc'
_symmetry_space_group_name_H-M 'P 1 21/c 1'
_atom_sites_solution_hydrogens difmap
_atom_sites_solution_primary direct
_atom_sites_solution_secondary difmap
_audit_creation_method SHELXL-97
_cell_angle_alpha 90.00
_cell_angle_beta 95.12(2)
_cell_angle_gamma 90.00
_cell_formula_units_Z 4
_cell_length_a 4.3552(1)
_cell_length_b 19.5739(6)
_cell_length_c 18.4288(6)
_cell_measurement_reflns_used 6466
_cell_measurement_temperature 120(2)
_cell_measurement_theta_max 31.99
_cell_measurement_theta_min 2.22
_cell_volume 1564.75(9)
_computing_cell_refinement 'SAINT Ver. 6.45 (Bruker-AXS, 2003)'
_computing_data_collection 'SMART Ver. 5.630 (Bruker-AXS, 2003)'
_computing_data_reduction 'SAINT Ver. 6.45'
_computing_molecular_graphics 'SHELXTL Ver. 6.14'
_computing_publication_material 'SHELXTL Ver. 6.14'
_computing_structure_refinement 'SHELXTL Ver. 6.14'
_computing_structure_solution 'SHELXTL Ver. 6.14 (Bruker-AXS, 2003)'
_diffrn_ambient_temperature 120(2)
_diffrn_measured_fraction_theta_full 0.998
_diffrn_measured_fraction_theta_max 0.998
_diffrn_measurement_device_type 'Bruker SMART CCD 6000'
_diffrn_measurement_method '0.30\% \w scans'
_diffrn_radiation_monochromator graphite
_diffrn_radiation_source 'fine-focus sealed tube'
_diffrn_radiation_type Mo-K\a
_diffrn_radiation_wavelength 0.71073
_diffrn_reflns_av_R_equivalents 0.0616
_diffrn_reflns_av_sigmaI/netI 0.0427
_diffrn_reflns_limit_h_max 5
_diffrn_reflns_limit_h_min -5
_diffrn_reflns_limit_k_max 26
_diffrn_reflns_limit_k_min -26
_diffrn_reflns_limit_l_max 25
_diffrn_reflns_limit_l_min -25
_diffrn_reflns_number 14537
_diffrn_reflns_theta_full 29.00
_diffrn_reflns_theta_max 29.00
_diffrn_reflns_theta_min 1.52
_diffrn_standards_number 0
_exptl_absorpt_coefficient_mu 1.439
_exptl_absorpt_correction_T_max 0.8935
_exptl_absorpt_correction_T_min 0.6887
_exptl_absorpt_correction_type numerical
_exptl_absorpt_process_details
;
XPREP (Bruker-AXS, 2003)
;
_exptl_crystal_colour colorless
_exptl_crystal_density_diffrn 1.809
_exptl_crystal_density_method 'not measured'
_exptl_crystal_description block
_exptl_crystal_F_000 856
_exptl_crystal_size_max 0.28
_exptl_crystal_size_mid 0.20
_exptl_crystal_size_min 0.08
_refine_diff_density_max 1.547
_refine_diff_density_min -0.858
_refine_diff_density_rms 0.112
_refine_ls_extinction_method none
_refine_ls_goodness_of_fit_ref 1.085
_refine_ls_hydrogen_treatment refall
_refine_ls_matrix_type full
_refine_ls_number_parameters 272
_refine_ls_number_reflns 4130
_refine_ls_number_restraints 0
_refine_ls_restrained_S_all 1.085
_refine_ls_R_factor_all 0.0462
_refine_ls_R_factor_gt 0.0359
_refine_ls_shift/su_max 0.002
_refine_ls_shift/su_mean 0.000
_refine_ls_structure_factor_coef Fsqd
_refine_ls_weighting_details 'calc w=1/[\s^2^(Fo^2^)+(0.0600P)^2^+0.0000P] where P=(Fo^2^+2Fc^2^)/3'
_refine_ls_weighting_scheme calc
_refine_ls_wR_factor_gt 0.0954
_refine_ls_wR_factor_ref 0.1035
_reflns_number_gt 3386
_reflns_number_total 4130
_reflns_threshold_expression I>2\s(I)
_cod_data_source_file b905555j.txt
_cod_data_source_block 1A_s278
_cod_depositor_comments
;
The following automatic conversions were performed:
'_symmetry_cell_setting' value 'Monoclinic' changed to 'monoclinic'
according to '/home/saulius/struct/CIF-dictionaries/cif_core.dic'
dictionary named 'cif_core.dic' version 2.4.1 from 2010-06-29.

Automatic conversion script
Id: cif_fix_enum 1527 2010-12-29 10:47:43Z saulius 
;
_cod_original_cell_volume 1564.75(8)
_cod_original_sg_symbol_Hall '-P 2ybc '
_cod_original_sg_symbol_H-M 'P 1 21/c 1 '
_cod_database_code 7001709

loop_
_symmetry_equiv_pos_as_xyz
'x, y, z'
'-x, y+1/2, -z+1/2'
'-x, -y, -z'
'x, -y-1/2, z-1/2'

loop_
_atom_site_label
_atom_site_type_symbol
_atom_site_fract_x
_atom_site_fract_y
_atom_site_fract_z
_atom_site_U_iso_or_equiv
_atom_site_adp_type
_atom_site_occupancy
_atom_site_symmetry_multiplicity
_atom_site_calc_flag
_atom_site_refinement_flags
_atom_site_disorder_assembly
_atom_site_disorder_group
Ag1 Ag 0.50934(5) 0.713243(11) 0.258907(12) 0.03218(10) Uani 1 1 d . . .
S1 S 0.91759(16) 0.80943(3) 0.25811(3) 0.02220(14) Uani 1 1 d . . .
O1 O 0.2050(4) 0.99152(9) 0.34612(9) 0.0246(4) Uani 1 1 d . . .
O2 O 0.4262(5) 0.71273(10) 0.37931(11) 0.0290(4) Uani 1 1 d . . .
O3 O 0.0609(6) 0.64161(11) 0.33542(11) 0.0382(5) Uani 1 1 d . . .
N1 N 0.2260(5) 1.02805(11) 0.22807(11) 0.0221(4) Uani 1 1 d . . .
N2 N -0.0809(6) 1.08331(12) 0.30139(13) 0.0236(5) Uani 1 1 d . . .
N3 N -0.3820(5) 1.16370(11) 0.35008(12) 0.0250(5) Uani 1 1 d . . .
C1 C 0.9052(7) 0.83655(15) 0.35162(15) 0.0273(6) Uani 1 1 d . . .
C2 C 0.7447(6) 0.87982(12) 0.20863(13) 0.0204(5) Uani 1 1 d . . .
C3 C 0.5525(6) 0.92486(14) 0.24058(13) 0.0199(5) Uani 1 1 d . . .
C4 C 0.4245(6) 0.98003(13) 0.20053(13) 0.0206(5) Uani 1 1 d . . .
C5 C 0.4918(6) 0.98844(14) 0.12804(14) 0.0240(5) Uani 1 1 d . . .
C6 C 0.6806(6) 0.94266(15) 0.09677(14) 0.0262(5) Uani 1 1 d . . .
C7 C 0.8113(6) 0.88747(14) 0.13654(14) 0.0237(5) Uani 1 1 d . . .
C8 C 0.1243(6) 1.03060(12) 0.29622(13) 0.0209(5) Uani 1 1 d . . .
C9 C -0.2172(6) 1.10574(13) 0.36137(13) 0.0218(5) Uani 1 1 d . . .
C10 C -0.1960(7) 1.07251(14) 0.42934(14) 0.0257(5) Uani 1 1 d . . .
C11 C -0.3349(7) 1.10157(16) 0.48569(15) 0.0304(6) Uani 1 1 d . . .
C12 C -0.4930(7) 1.16236(16) 0.47523(15) 0.0325(6) Uani 1 1 d . . .
C13 C -0.5139(8) 1.19117(16) 0.40713(16) 0.0326(6) Uani 1 1 d . . .
C14 C 0.2132(6) 0.67133(13) 0.38739(14) 0.0239(5) Uani 1 1 d . . .
C15 C 0.1223(8) 0.65830(19) 0.46348(16) 0.0345(7) Uani 1 1 d . . .
H1N H 0.150(8) 1.0585(18) 0.1983(19) 0.031(8) Uiso 1 1 d . . .
H2N H -0.126(8) 1.0995(17) 0.2716(18) 0.022(9) Uiso 1 1 d . . .
H1A H 0.700(9) 0.8314(17) 0.3661(19) 0.036(9) Uiso 1 1 d . . .
H1B H 0.984(8) 0.8796(19) 0.3600(19) 0.038(9) Uiso 1 1 d . . .
H1C H 1.062(8) 0.806(2) 0.384(2) 0.040(10) Uiso 1 1 d . . .
H3 H 0.503(6) 0.9176(15) 0.2826(17) 0.017(7) Uiso 1 1 d . . .
H5 H 0.422(7) 1.0259(17) 0.1053(18) 0.029(8) Uiso 1 1 d . . .
H6 H 0.736(9) 0.9520(19) 0.046(2) 0.047(10) Uiso 1 1 d . . .
H7 H 0.967(7) 0.8557(17) 0.1158(17) 0.026(8) Uiso 1 1 d . . .
H10 H -0.090(7) 1.0376(16) 0.4328(16) 0.022(8) Uiso 1 1 d . . .
H11 H -0.329(8) 1.0762(19) 0.528(2) 0.041(10) Uiso 1 1 d . . .
H12 H -0.592(8) 1.1853(18) 0.5079(19) 0.032(9) Uiso 1 1 d . . .
H13 H -0.608(8) 1.2330(19) 0.401(2) 0.037(9) Uiso 1 1 d . . .
H15A H 0.252(10) 0.685(2) 0.499(2) 0.056(12) Uiso 1 1 d . . .
H15B H -0.089(11) 0.673(2) 0.462(2) 0.063(13) Uiso 1 1 d . . .
H15C H 0.123(11) 0.614(3) 0.468(3) 0.085(16) Uiso 1 1 d . . .

loop_
_atom_site_aniso_label
_atom_site_aniso_U_11
_atom_site_aniso_U_22
_atom_site_aniso_U_33
_atom_site_aniso_U_23
_atom_site_aniso_U_13
_atom_site_aniso_U_12
Ag1 0.04362(16) 0.02942(14) 0.02496(13) -0.00661(8) 0.01110(9) -0.01239(9)
S1 0.0243(3) 0.0201(3) 0.0228(3) 0.0016(2) 0.0049(2) 0.0013(2)
O1 0.0318(9) 0.0240(9) 0.0175(8) 0.0019(7) -0.0006(7) 0.0028(8)
O2 0.0326(11) 0.0330(11) 0.0217(9) 0.0013(7) 0.0043(8) -0.0057(8)
O3 0.0538(13) 0.0340(11) 0.0284(10) -0.0122(9) 0.0120(9) -0.0177(10)
N1 0.0271(11) 0.0220(10) 0.0169(9) 0.0035(8) 0.0009(8) 0.0048(9)
N2 0.0338(12) 0.0214(11) 0.0153(10) 0.0028(8) 0.0001(9) 0.0045(9)
N3 0.0326(12) 0.0233(11) 0.0196(10) -0.0026(8) 0.0050(9) 0.0017(9)
C1 0.0369(16) 0.0241(13) 0.0202(12) -0.0007(10) -0.0013(11) 0.0001(12)
C2 0.0204(11) 0.0194(11) 0.0213(11) 0.0005(9) 0.0010(9) -0.0031(9)
C3 0.0204(11) 0.0235(12) 0.0158(11) 0.0029(9) 0.0016(9) -0.0022(9)
C4 0.0200(11) 0.0220(12) 0.0197(11) -0.0003(9) 0.0009(9) -0.0031(9)
C5 0.0258(13) 0.0254(13) 0.0204(12) 0.0044(10) 0.0003(10) 0.0000(10)
C6 0.0312(14) 0.0313(14) 0.0166(11) 0.0018(10) 0.0042(10) -0.0023(11)
C7 0.0260(12) 0.0251(13) 0.0204(11) -0.0042(9) 0.0042(10) -0.0003(10)
C8 0.0235(12) 0.0197(11) 0.0191(11) -0.0014(9) -0.0007(9) -0.0024(9)
C9 0.0250(12) 0.0213(12) 0.0188(11) -0.0014(9) 0.0007(9) -0.0026(10)
C10 0.0319(14) 0.0243(13) 0.0204(12) 0.0011(9) -0.0003(10) 0.0029(11)
C11 0.0368(15) 0.0377(15) 0.0164(11) -0.0004(11) 0.0012(10) -0.0015(12)
C12 0.0421(17) 0.0359(15) 0.0206(13) -0.0040(11) 0.0092(12) 0.0034(13)
C13 0.0450(17) 0.0296(15) 0.0242(13) -0.0018(11) 0.0085(12) 0.0084(13)
C14 0.0303(13) 0.0197(12) 0.0220(12) 0.0010(9) 0.0036(10) 0.0035(10)
C15 0.0399(17) 0.0410(18) 0.0229(13) 0.0069(12) 0.0041(12) -0.0060(14)

loop_
_atom_type_symbol
_atom_type_description
_atom_type_scat_dispersion_real
_atom_type_scat_dispersion_imag
_atom_type_scat_source
C C 0.0033 0.0016 'International Tables Vol C Tables 4.2.6.8 and 6.1.1.4'
H H 0.0000 0.0000 'International Tables Vol C Tables 4.2.6.8 and 6.1.1.4'
N N 0.0061 0.0033 'International Tables Vol C Tables 4.2.6.8 and 6.1.1.4'
O O 0.0106 0.0060 'International Tables Vol C Tables 4.2.6.8 and 6.1.1.4'
S S 0.1246 0.1234 'International Tables Vol C Tables 4.2.6.8 and 6.1.1.4'
Ag Ag -0.8971 1.1015 'International Tables Vol C Tables 4.2.6.8 and 6.1.1.4'

loop_
_geom_angle_atom_site_label_1
_geom_angle_atom_site_label_2
_geom_angle_atom_site_label_3
_geom_angle
_geom_angle_site_symmetry_1
_geom_angle_site_symmetry_3
_geom_angle_publ_flag
N3 Ag1 O2 144.81(8) 2_545 . yes
N3 Ag1 S1 114.96(6) 2_545 . yes
O2 Ag1 S1 100.22(5) . . yes
C2 S1 C1 102.32(13) . . yes
C2 S1 Ag1 107.81(8) . . yes
C1 S1 Ag1 97.42(10) . . yes
C14 O2 Ag1 107.61(17) . . yes
C8 N1 C4 128.1(2) . . yes
C8 N1 H1N 115(2) . . ?
C4 N1 H1N 117(2) . . ?
C9 N2 C8 128.8(2) . . yes
C9 N2 H2N 114(3) . . ?
C8 N2 H2N 117(3) . . ?
C9 N3 C13 118.1(2) . . yes
C9 N3 Ag1 125.77(16) . 2 yes
C13 N3 Ag1 115.69(19) . 2 yes
S1 C1 H1A 110(2) . . ?
S1 C1 H1B 113(2) . . ?
H1A C1 H1B 113(3) . . ?
S1 C1 H1C 107(2) . . ?
H1A C1 H1C 111(3) . . ?
H1B C1 H1C 103(3) . . ?
C3 C2 C7 121.5(2) . . yes
C3 C2 S1 121.28(19) . . yes
C7 C2 S1 117.2(2) . . yes
C2 C3 C4 119.8(2) . . yes
C2 C3 H3 120(2) . . ?
C4 C3 H3 120(2) . . ?
C3 C4 N1 123.9(2) . . yes
C3 C4 C5 119.1(2) . . yes
N1 C4 C5 117.0(2) . . yes
C6 C5 C4 120.4(2) . . yes
C6 C5 H5 122(2) . . ?
C4 C5 H5 117(2) . . ?
C5 C6 C7 120.9(2) . . yes
C5 C6 H6 118(2) . . ?
C7 C6 H6 121(2) . . ?
C2 C7 C6 118.3(2) . . yes
C2 C7 H7 119.6(18) . . ?
C6 C7 H7 121.9(18) . . ?
O1 C8 N1 124.9(2) . . yes
O1 C8 N2 124.2(2) . . yes
N1 C8 N2 110.9(2) . . yes
N3 C9 N2 114.0(2) . . yes
N3 C9 C10 121.2(2) . . yes
N2 C9 C10 124.8(2) . . yes
C11 C10 C9 119.0(3) . . yes
C11 C10 H10 125(2) . . ?
C9 C10 H10 116(2) . . ?
C10 C11 C12 120.0(3) . . yes
C10 C11 H11 116(2) . . ?
C12 C11 H11 124(2) . . ?
C13 C12 C11 118.3(3) . . yes
C13 C12 H12 114(2) . . ?
C11 C12 H12 127(2) . . ?
N3 C13 C12 123.3(3) . . yes
N3 C13 H13 119(2) . . ?
C12 C13 H13 118(2) . . ?
O2 C14 O3 123.7(3) . . yes
O2 C14 C15 118.6(3) . . yes
O3 C14 C15 117.6(3) . . yes
C14 C15 H15A 110(3) . . ?
C14 C15 H15B 104(3) . . ?
H15A C15 H15B 111(4) . . ?
C14 C15 H15C 105(3) . . ?
H15A C15 H15C 118(4) . . ?
H15B C15 H15C 108(4) . . ?

loop_
_geom_bond_atom_site_label_1
_geom_bond_atom_site_label_2
_geom_bond_distance
_geom_bond_site_symmetry_2
_geom_bond_publ_flag
Ag1 N3 2.254(2) 2_545 yes
Ag1 O2 2.280(2) . yes
Ag1 S1 2.5905(7) . yes
S1 C2 1.782(3) . yes
S1 C1 1.809(3) . yes
O1 C8 1.223(3) . yes
O2 C14 1.251(3) . yes
O3 C14 1.258(3) . yes
N1 C8 1.369(3) . yes
N1 C4 1.402(3) . yes
N1 H1N 0.86(4) . ?
N2 C9 1.373(3) . yes
N2 C8 1.374(3) . yes
N2 H2N 0.65(3) . ?
N3 C9 1.349(3) . yes
N3 C13 1.354(4) . yes
N3 Ag1 2.254(2) 2 yes
C1 H1A 0.96(4) . ?
C1 H1B 0.92(4) . ?
C1 H1C 1.05(4) . ?
C2 C3 1.383(4) . yes
C2 C7 1.393(3) . yes
C3 C4 1.396(3) . yes
C3 H3 0.83(3) . ?
C4 C5 1.403(3) . yes
C5 C6 1.377(4) . yes
C5 H5 0.89(3) . ?
C6 C7 1.398(4) . yes
C6 H6 1.00(4) . ?
C7 H7 1.02(3) . ?
C9 C10 1.407(4) . yes
C10 C11 1.371(4) . yes
C10 H10 0.82(3) . ?
C11 C12 1.380(4) . yes
C11 H11 0.92(4) . ?
C12 C13 1.371(4) . yes
C12 H12 0.89(4) . ?
C13 H13 0.92(4) . ?
C14 C15 1.512(4) . yes
C15 H15A 0.97(4) . ?
C15 H15B 0.97(5) . ?
C15 H15C 0.88(5) . ?

loop_
_geom_hbond_atom_site_label_D
_geom_hbond_atom_site_label_H
_geom_hbond_atom_site_label_A
_geom_hbond_distance_DH
_geom_hbond_distance_HA
_geom_hbond_distance_DA
_geom_hbond_angle_DHA
_geom_hbond_site_symmetry_A
N1 H1N O3 0.86(4) 1.94(4) 2.759(3) 159(3) 2
N1 H1N O3 0.86(4) 1.94(4) 2.759(3) 159(3) 2
